data_7046581
loop_
_publ_author_name
'Wu, Qiong'
'Han, Yanbing'
'Shao, Zhichao'
'Li, Junxia'
'Hou, Hongwei'

_publ_section_title
;
 Stable Fe(ii)-based coordination polymers: synthesis, structural
 diversity and catalytic applications in homo-coupling reactions.
;
_journal_issue 24
_journal_name_full 'Dalton transactions (Cambridge, England : 2003)'
_journal_page_first 8063
_journal_page_last 8069
_journal_paper_doi 10.1039/c8dt01839a
_journal_volume 47
_journal_year 2018
_chemical_formula_sum 'C77 H85 Fe3 N41 O S5'
_chemical_formula_weight 1928.70
_space_group_crystal_system monoclinic
_space_group_IT_number 5
_space_group_name_Hall 'C 2y'
_space_group_name_H-M_alt 'C 1 2 1'
_symmetry_space_group_name_Hall 'C 2y'
_symmetry_space_group_name_H-M 'C 1 2 1'
_atom_sites_solution_hydrogens mixed
_audit_creation_method SHELXL-2014/7
_audit_update_record
;
2018-05-03 deposited with the CCDC.
2018-05-22 downloaded from the CCDC.
;
_cell_angle_alpha 90
_cell_angle_beta 134.258(16)
_cell_angle_gamma 90
_cell_formula_units_Z 2
_cell_length_a 23.848(13)
_cell_length_b 17.081(3)
_cell_length_c 16.644(3)
_cell_measurement_reflns_used 7683
_cell_measurement_temperature 293(2)
_cell_measurement_theta_max 27.8884
_cell_measurement_theta_min 1.6860
_cell_volume 4856(3)
_computing_structure_refinement 'SHELXL-2014/7 (Sheldrick, 2014)'
_diffrn_ambient_temperature 293(2)
_diffrn_measured_fraction_theta_full 0.993
_diffrn_measured_fraction_theta_max 0.993
_diffrn_measurement_device_type 'Rigaku Saturn'
_diffrn_measurement_method \w
_diffrn_radiation_type MoK\a
_diffrn_radiation_wavelength 0.71073
_diffrn_reflns_av_R_equivalents 0.0380
_diffrn_reflns_av_unetI/netI 0.0784
_diffrn_reflns_Laue_measured_fraction_full 0.993
_diffrn_reflns_Laue_measured_fraction_max 0.993
_diffrn_reflns_limit_h_max 28
_diffrn_reflns_limit_h_min -21
_diffrn_reflns_limit_k_max 20
_diffrn_reflns_limit_k_min -19
_diffrn_reflns_limit_l_max 19
_diffrn_reflns_limit_l_min -19
_diffrn_reflns_number 14796
_diffrn_reflns_point_group_measured_fraction_full 0.966
_diffrn_reflns_point_group_measured_fraction_max 0.966
_diffrn_reflns_theta_full 25.000
_diffrn_reflns_theta_max 25.000
_diffrn_reflns_theta_min 2.385
_exptl_absorpt_coefficient_mu 0.614
_exptl_absorpt_correction_T_max 0.9553
_exptl_absorpt_correction_T_min 0.7857
_exptl_absorpt_correction_type multi-scan
_exptl_crystal_colour colorless
_exptl_crystal_density_diffrn 1.319
_exptl_crystal_description prism
_exptl_crystal_F_000 2000
_exptl_crystal_size_max 0.300
_exptl_crystal_size_mid 0.280
_exptl_crystal_size_min 0.200
_refine_diff_density_max 0.354
_refine_diff_density_min -0.264
_refine_diff_density_rms 0.056
_refine_ls_abs_structure_details
;
 Flack x determined using 2058 quotients [(I+)-(I-)]/[(I+)+(I-)]
 (Parsons, Flack and Wagner, Acta Cryst. B69 (2013) 249-259).
;
_refine_ls_abs_structure_Flack 0.007(12)
_refine_ls_extinction_method none
_refine_ls_goodness_of_fit_ref 0.888
_refine_ls_hydrogen_treatment constr
_refine_ls_matrix_type full
_refine_ls_number_parameters 576
_refine_ls_number_reflns 8294
_refine_ls_number_restraints 1
_refine_ls_restrained_S_all 0.888
_refine_ls_R_factor_all 0.0666
_refine_ls_R_factor_gt 0.0550
_refine_ls_shift/su_max 0.013
_refine_ls_shift/su_mean 0.000
_refine_ls_structure_factor_coef Fsqd
_refine_ls_weighting_details 'w=1/[\s^2^(Fo^2^)+(0.0915P)^2^+1.0273P] where P=(Fo^2^+2Fc^2^)/3'
_refine_ls_weighting_scheme calc
_refine_ls_wR_factor_gt 0.1357
_refine_ls_wR_factor_ref 0.1473
_reflns_Friedel_coverage 0.875
_reflns_Friedel_fraction_full 0.936
_reflns_Friedel_fraction_max 0.936
_reflns_number_gt 6843
_reflns_number_total 8294
_reflns_threshold_expression 'I > 2\s(I)'
_cod_data_source_file c8dt01839a2.cif
_cod_data_source_block a_sq_CCDC2
_cod_depositor_comments 'Adding full bibliography for 7046579--7046581.cif.'
_cod_database_code 7046581
_shelx_shelxl_version_number 2014/7
_shelx_space_group_comment
;
The symmetry employed for this shelxl refinement is uniquely defined
by the following loop, which should always be used as a source of
symmetry information in preference to the above space-group names.
They are only intended as comments.
;
_shelx_estimated_absorpt_t_min 0.837
_shelx_estimated_absorpt_t_max 0.887

loop_
_space_group_symop_operation_xyz
'x, y, z'
'-x, y, -z'
'x+1/2, y+1/2, z'
'-x+1/2, y+1/2, -z'

loop_
_atom_site_label
_atom_site_type_symbol
_atom_site_fract_x
_atom_site_fract_y
_atom_site_fract_z
_atom_site_U_iso_or_equiv
_atom_site_adp_type
_atom_site_occupancy
_atom_site_site_symmetry_order
_atom_site_calc_flag
_atom_site_refinement_flags_posn
_atom_site_refinement_flags_adp
_atom_site_refinement_flags_occupancy
Fe1 Fe 0.5000 0.25572(8) 1.0000 0.0339(4) Uani 1 2 d S T P
Fe2 Fe 0.0000 -0.01601(9) 0.5000 0.0360(3) Uani 1 2 d S T P
Fe3 Fe 0.0000 0.48392(9) 0.5000 0.0367(3) Uani 1 2 d S T P
S1 S -0.04740(17) 0.70161(16) 0.6257(2) 0.0776(8) Uani 1 1 d . . .
S2 S 0.5000 0.55017(18) 1.0000 0.0507(7) Uani 1 2 d S T P
S3 S 0.17309(16) 0.20169(16) 0.7202(2) 0.0767(8) Uani 1 1 d . . .
N1 N 0.2503(4) -0.0689(4) 0.2854(7) 0.059(2) Uani 1 1 d . . .
N2 N 0.2582(3) -0.0022(3) 0.3359(5) 0.0361(14) Uani 1 1 d . . .
N3 N 0.3726(3) -0.0215(4) 0.3974(5) 0.0437(14) Uani 1 1 d . . .
N4 N 0.3359(4) 0.2825(4) 0.3123(6) 0.0547(18) Uani 1 1 d . . .
N5 N 0.2920(3) 0.3363(4) 0.3088(5) 0.0403(15) Uani 1 1 d . . .
N6 N 0.4090(3) 0.3882(4) 0.4185(5) 0.0467(17) Uani 1 1 d . . .
N7 N 0.2989(3) 0.2635(4) 0.6445(4) 0.0372(14) Uani 1 1 d . . .
N8 N 0.3438(4) 0.3198(4) 0.6548(5) 0.0472(16) Uani 1 1 d . . .
N9 N 0.4089(3) 0.2622(4) 0.8178(4) 0.0424(15) Uani 1 1 d . . .
N10 N 0.4092(3) 0.2620(4) 1.0005(4) 0.0393(14) Uani 1 1 d . . .
N11 N 0.3099(3) 0.3207(4) 0.9654(5) 0.0481(16) Uani 1 1 d . . .
N12 N 0.3454(3) 0.2642(4) 1.0472(4) 0.0349(13) Uani 1 1 d . . .
N13 N 0.0772(3) -0.0011(3) 0.8197(4) 0.0361(14) Uani 1 1 d . . .
N14 N 0.0343(4) -0.0690(4) 0.7840(6) 0.0577(19) Uani 1 1 d . . .
N15 N 0.0249(4) -0.0208(4) 0.6525(5) 0.0464(15) Uani 1 1 d . . .
N16 N -0.0234(4) 0.2819(4) 0.6401(5) 0.0545(18) Uani 1 1 d . . .
N17 N 0.0166(3) 0.3371(4) 0.7247(5) 0.0442(15) Uani 1 1 d . . .
N18 N 0.0100(3) 0.3890(4) 0.6005(5) 0.0445(16) Uani 1 1 d . . .
N19 N 0.0895(4) 0.0726(5) 0.5753(6) 0.058(2) Uani 1 1 d . . .
N20 N 0.5000 0.3839(7) 1.0000 0.054(3) Uani 1 2 d S T P
N21 N 0.0151(4) 0.5729(5) 0.6056(7) 0.059(2) Uani 1 1 d . . .
C1 C 0.1404(4) 0.1181(4) 0.9401(5) 0.0328(15) Uani 1 1 d . . .
C2 C 0.0811(4) 0.1763(4) 0.8827(5) 0.0353(16) Uani 1 1 d . . .
C3 C 0.0993(4) 0.2563(4) 0.8966(5) 0.0351(15) Uani 1 1 d . . .
C4 C 0.1791(4) 0.2825(4) 0.9732(6) 0.0383(17) Uani 1 1 d . . .
C5 C 0.2367(4) 0.2244(4) 1.0263(5) 0.0337(15) Uani 1 1 d . . .
C6 C 0.2195(4) 0.1435(4) 1.0098(5) 0.0335(16) Uani 1 1 d . . .
C7 C 0.2825(5) 0.0810(6) 1.0637(9) 0.064(3) Uani 1 1 d . . .
H7A H 0.2627 0.0371 1.0141 0.096 Uiso 1 1 d R U .
H7B H 0.3262 0.1033 1.0795 0.096 Uiso 1 1 d R U .
H7C H 0.2989 0.0637 1.1324 0.096 Uiso 1 1 d R U .
C8 C 0.3216(4) 0.2504(4) 1.1046(6) 0.0387(16) Uani 1 1 d . . .
H8A H 0.3545 0.2103 1.1613 0.046 Uiso 1 1 d R U .
H8B H 0.3288 0.2981 1.1425 0.046 Uiso 1 1 d R U .
C9 C 0.1991(5) 0.3696(5) 0.9951(8) 0.055(2) Uani 1 1 d . . .
H9A H 0.1925 0.3919 0.9360 0.082 Uiso 1 1 d R U .
H9B H 0.1652 0.3957 0.9984 0.082 Uiso 1 1 d R U .
H9C H 0.2525 0.3758 1.0653 0.082 Uiso 1 1 d R U .
C10 C 0.1195(4) 0.0314(4) 0.9288(6) 0.0392(17) Uani 1 1 d . . .
H10A H 0.0883 0.0247 0.9458 0.047 Uiso 1 1 d R U .
H10B H 0.1674 0.0016 0.9834 0.047 Uiso 1 1 d R U .
C11 C -0.0047(4) 0.1493(5) 0.8024(7) 0.050(2) Uani 1 1 d . . .
H11A H -0.0205 0.1283 0.7356 0.075 Uiso 1 1 d R U .
H11B H -0.0101 0.1098 0.8376 0.075 Uiso 1 1 d R U .
H11C H -0.0371 0.1934 0.7833 0.075 Uiso 1 1 d R U .
C12 C 0.0352(5) 0.3205(5) 0.8262(6) 0.048(2) Uani 1 1 d . . .
H12A H 0.0527 0.3681 0.8700 0.058 Uiso 1 1 d R U .
H12B H -0.0116 0.3025 0.8069 0.058 Uiso 1 1 d R U .
C13 C 0.4034(4) 0.2297(5) 1.0653(5) 0.0393(16) Uani 1 1 d . . .
H13 H 0.4346 0.1892 1.1158 0.047 Uiso 1 1 calc R U .
C14 C 0.3509(4) 0.3157(5) 0.9421(6) 0.0464(19) Uani 1 1 d . . .
H14 H 0.3411 0.3474 0.8880 0.056 Uiso 1 1 calc R U .
C15 C 0.0349(4) 0.3986(5) 0.6988(6) 0.0465(18) Uani 1 1 d . . .
H15 H 0.0617 0.4425 0.7441 0.056 Uiso 1 1 calc R U .
C16 C -0.0256(5) 0.3153(5) 0.5691(7) 0.050(2) Uani 1 1 d . . .
H16 H -0.0493 0.2920 0.5011 0.060 Uiso 1 1 calc R U .
C17 C 0.0726(5) 0.0238(5) 0.7416(6) 0.0442(18) Uani 1 1 d . . .
H17 H 0.0992 0.0670 0.7478 0.053 Uiso 1 1 calc R U .
C18 C 0.0041(5) -0.0783(5) 0.6851(7) 0.057(2) Uani 1 1 d . . .
H18 H -0.0289 -0.1198 0.6392 0.068 Uiso 1 1 calc R U .
C19 C 0.1219(5) 0.1260(5) 0.6320(7) 0.051(2) Uani 1 1 d . . .
C20 C -0.0097(5) 0.6264(5) 0.6129(7) 0.051(2) Uani 1 1 d . . .
C21 C 0.5000 0.4531(8) 1.0000 0.043(3) Uani 1 2 d S T P
C22 C 0.2098(3) 0.2239(4) 0.4463(5) 0.0322(15) Uani 1 1 d . . .
C23 C 0.2058(4) 0.2822(4) 0.3842(5) 0.0358(16) Uani 1 1 d . . .
C24 C 0.2026(3) 0.2565(5) 0.3018(5) 0.0369(16) Uani 1 1 d . . .
C25 C 0.1978(4) 0.1769(4) 0.2780(5) 0.0337(16) Uani 1 1 d . . .
C26 C 0.2009(4) 0.1185(4) 0.3418(5) 0.0341(15) Uani 1 1 d . . .
C27 C 0.2095(4) 0.1425(4) 0.4288(6) 0.0351(16) Uani 1 1 d . . .
C28 C 0.2180(6) 0.0813(6) 0.5011(7) 0.066(3) Uani 1 1 d . . .
H28A H 0.2548 0.0428 0.5195 0.099 Uiso 1 1 d R U .
H28B H 0.2370 0.1047 0.5688 0.099 Uiso 1 1 d R U .
H28C H 0.1684 0.0568 0.4615 0.099 Uiso 1 1 d R U .
C29 C 0.1910(4) 0.0317(4) 0.3114(6) 0.0391(17) Uani 1 1 d . . .
H29A H 0.1443 0.0248 0.2324 0.047 Uiso 1 1 d R U .
H29B H 0.1836 0.0030 0.3537 0.047 Uiso 1 1 d R U .
C30 C 0.1927(5) 0.1493(5) 0.1877(6) 0.047(2) Uani 1 1 d . . .
H30A H 0.2161 0.1882 0.1770 0.071 Uiso 1 1 d R U .
H30B H 0.2202 0.1006 0.2091 0.071 Uiso 1 1 d R U .
H30C H 0.1389 0.1423 0.1191 0.071 Uiso 1 1 d R U .
C31 C 0.2090(4) 0.3196(5) 0.2434(6) 0.0442(18) Uani 1 1 d . . .
H31A H 0.1826 0.3671 0.2340 0.053 Uiso 1 1 d R U .
H31B H 0.1838 0.3008 0.1696 0.053 Uiso 1 1 d R U .
C32 C 0.2035(5) 0.3692(5) 0.4022(7) 0.057(2) Uani 1 1 d . . .
H32A H 0.1715 0.3961 0.3316 0.085 Uiso 1 1 d R U .
H32B H 0.1817 0.3760 0.4331 0.085 Uiso 1 1 d R U .
H32C H 0.2556 0.3902 0.4530 0.085 Uiso 1 1 d R U .
C33 C 0.2171(3) 0.2500(5) 0.5388(5) 0.0401(17) Uani 1 1 d . . .
H33A H 0.1944 0.2103 0.5506 0.048 Uiso 1 1 d R U .
H33B H 0.1876 0.2980 0.5169 0.048 Uiso 1 1 d R U .
C34 C 0.3386(4) 0.2295(5) 0.7425(5) 0.0425(17) Uani 1 1 d . . .
H34 H 0.3202 0.1891 0.7566 0.051 Uiso 1 1 calc R U .
C35 C 0.4089(4) 0.3173(5) 0.7593(6) 0.0439(19) Uani 1 1 d . . .
H35 H 0.4513 0.3499 0.7910 0.053 Uiso 1 1 calc R U .
C36 C 0.4052(5) 0.3148(5) 0.3794(7) 0.050(2) Uani 1 1 d . . .
H36 H 0.4483 0.2905 0.3994 0.060 Uiso 1 1 calc R U .
C37 C 0.3361(4) 0.3988(5) 0.3711(6) 0.0469(18) Uani 1 1 d . . .
H37 H 0.3182 0.4432 0.3799 0.056 Uiso 1 1 calc R U .
C38 C 0.3307(4) 0.0255(5) 0.4027(7) 0.0444(19) Uani 1 1 d . . .
H38 H 0.3493 0.0706 0.4462 0.053 Uiso 1 1 calc R U .
C39 C 0.3202(5) -0.0785(5) 0.3251(8) 0.058(2) Uani 1 1 d . . .
H39 H 0.3332 -0.1208 0.3055 0.070 Uiso 1 1 calc R U .
O1 O 0.5000 0.1217(8) 1.0000 0.099(4) Uani 1 2 d S T P
H1A H 0.4679 0.1057 1.0006 0.149 Uiso 0.5 1 calc R U P

loop_
_atom_site_aniso_label
_atom_site_aniso_U_11
_atom_site_aniso_U_22
_atom_site_aniso_U_33
_atom_site_aniso_U_23
_atom_site_aniso_U_13
_atom_site_aniso_U_12
Fe1 0.0280(6) 0.0489(9) 0.0266(6) 0.000 0.0198(6) 0.000
Fe2 0.0388(7) 0.0397(8) 0.0308(7) 0.000 0.0247(6) 0.000
Fe3 0.0320(7) 0.0411(8) 0.0374(7) 0.000 0.0244(6) 0.000
S1 0.0913(18) 0.0652(16) 0.0871(18) -0.0144(14) 0.0663(17) 0.0046(14)
S2 0.0553(17) 0.0463(17) 0.0531(16) 0.000 0.0387(15) 0.000
S3 0.0829(17) 0.0628(16) 0.0801(17) -0.0193(13) 0.0553(16) -0.0237(14)
N1 0.047(4) 0.058(5) 0.074(5) -0.027(4) 0.043(4) -0.008(3)
N2 0.030(3) 0.035(3) 0.038(3) -0.009(3) 0.022(3) -0.004(2)
N3 0.035(3) 0.046(4) 0.043(3) -0.008(3) 0.024(3) -0.003(3)
N4 0.050(4) 0.064(5) 0.055(4) -0.020(4) 0.038(4) -0.013(3)
N5 0.034(3) 0.049(4) 0.035(3) -0.001(3) 0.023(3) -0.011(3)
N6 0.036(3) 0.071(5) 0.033(3) -0.011(3) 0.024(3) -0.014(3)
N7 0.029(3) 0.055(4) 0.028(3) -0.006(3) 0.020(2) -0.007(3)
N8 0.049(4) 0.061(4) 0.030(3) 0.000(3) 0.027(3) -0.006(3)
N9 0.029(3) 0.070(4) 0.029(3) -0.001(3) 0.021(3) -0.003(3)
N10 0.033(3) 0.055(4) 0.036(3) 0.002(3) 0.027(3) 0.004(3)
N11 0.040(3) 0.062(4) 0.047(4) 0.010(3) 0.033(3) 0.004(3)
N12 0.028(3) 0.052(4) 0.029(3) -0.001(3) 0.021(2) -0.005(3)
N13 0.040(3) 0.040(4) 0.028(3) 0.000(2) 0.024(3) -0.009(3)
N14 0.072(5) 0.054(4) 0.045(4) -0.014(3) 0.040(4) -0.035(4)
N15 0.053(4) 0.056(4) 0.041(3) -0.003(3) 0.036(3) -0.008(3)
N16 0.047(4) 0.070(5) 0.041(4) -0.006(3) 0.028(3) -0.018(3)
N17 0.039(3) 0.057(4) 0.044(3) 0.008(3) 0.031(3) 0.008(3)
N18 0.039(3) 0.059(4) 0.038(3) 0.007(3) 0.028(3) 0.000(3)
N19 0.057(4) 0.061(5) 0.056(4) 0.004(4) 0.039(4) -0.015(4)
N20 0.052(6) 0.065(8) 0.042(5) 0.000 0.032(5) 0.000
N21 0.054(4) 0.055(5) 0.067(5) -0.020(4) 0.041(4) -0.004(3)
C1 0.040(4) 0.038(4) 0.028(3) -0.007(3) 0.026(3) -0.004(3)
C2 0.032(3) 0.055(5) 0.029(3) -0.006(3) 0.026(3) -0.007(3)
C3 0.036(3) 0.045(4) 0.033(3) 0.002(3) 0.028(3) -0.001(3)
C4 0.040(4) 0.054(5) 0.037(4) 0.000(3) 0.033(4) -0.001(3)
C5 0.032(3) 0.044(4) 0.029(3) -0.002(3) 0.023(3) -0.001(3)
C6 0.037(4) 0.045(4) 0.026(3) 0.003(3) 0.025(3) 0.006(3)
C7 0.049(5) 0.063(6) 0.087(7) 0.007(5) 0.050(5) 0.015(4)
C8 0.042(4) 0.045(5) 0.042(4) -0.005(3) 0.034(3) -0.006(3)
C9 0.062(5) 0.042(5) 0.078(6) -0.014(4) 0.055(5) -0.008(4)
C10 0.048(4) 0.038(4) 0.031(3) -0.002(3) 0.028(3) -0.010(3)
C11 0.040(4) 0.062(6) 0.053(5) -0.005(4) 0.034(4) -0.009(4)
C12 0.050(4) 0.062(5) 0.051(4) 0.012(4) 0.042(4) 0.020(4)
C13 0.038(3) 0.048(4) 0.037(3) 0.007(3) 0.028(3) -0.001(3)
C14 0.042(4) 0.068(6) 0.044(4) 0.013(4) 0.035(4) 0.006(4)
C15 0.050(4) 0.044(4) 0.041(4) 0.000(4) 0.030(4) -0.008(4)
C16 0.056(5) 0.055(5) 0.046(4) 0.005(4) 0.038(4) -0.007(4)
C17 0.051(4) 0.051(5) 0.037(4) -0.007(4) 0.033(4) -0.015(4)
C18 0.086(6) 0.049(5) 0.049(5) -0.014(4) 0.052(5) -0.029(4)
C19 0.042(5) 0.057(6) 0.051(5) 0.009(4) 0.031(4) -0.007(4)
C20 0.052(5) 0.057(6) 0.039(4) -0.014(4) 0.031(4) -0.018(4)
C21 0.034(5) 0.069(9) 0.033(5) 0.000 0.025(5) 0.000
C22 0.024(3) 0.044(4) 0.023(3) 0.005(3) 0.015(3) 0.006(3)
C23 0.027(3) 0.046(4) 0.028(3) -0.004(3) 0.017(3) 0.001(3)
C24 0.027(3) 0.053(5) 0.025(3) -0.003(3) 0.016(3) -0.004(3)
C25 0.023(3) 0.050(4) 0.028(3) -0.004(3) 0.018(3) -0.004(3)
C26 0.026(3) 0.041(4) 0.031(4) -0.003(3) 0.019(3) 0.001(3)
C27 0.019(3) 0.047(4) 0.025(3) 0.002(3) 0.010(3) -0.003(3)
C28 0.083(7) 0.068(6) 0.044(5) 0.006(4) 0.043(5) 0.002(5)
C29 0.028(3) 0.045(4) 0.044(4) -0.006(3) 0.025(3) -0.003(3)
C30 0.049(5) 0.063(5) 0.034(4) -0.007(4) 0.031(4) -0.001(4)
C31 0.035(4) 0.058(5) 0.030(4) 0.006(3) 0.020(3) -0.003(3)
C32 0.067(6) 0.054(5) 0.041(4) 0.005(4) 0.035(4) 0.013(4)
C33 0.025(3) 0.062(5) 0.025(3) -0.004(3) 0.014(3) 0.002(3)
C34 0.040(4) 0.057(5) 0.036(4) -0.008(4) 0.028(3) -0.013(4)
C35 0.037(4) 0.064(5) 0.033(4) -0.008(4) 0.026(4) -0.016(4)
C36 0.045(4) 0.059(5) 0.047(4) -0.012(4) 0.032(4) -0.009(4)
C37 0.049(4) 0.045(4) 0.053(4) -0.003(4) 0.038(4) 0.000(4)
C38 0.034(4) 0.041(4) 0.053(5) -0.013(4) 0.029(4) -0.002(3)
C39 0.047(5) 0.054(5) 0.073(6) -0.026(4) 0.042(5) -0.012(4)
O1 0.078(7) 0.139(11) 0.083(7) 0.000 0.057(7) 0.000

loop_
_atom_type_symbol
_atom_type_description
_atom_type_scat_dispersion_real
_atom_type_scat_dispersion_imag
_atom_type_scat_source
C C 0.0033 0.0016 'International Tables Vol C Tables 4.2.6.8 and 6.1.1.4'
H H 0.0000 0.0000 'International Tables Vol C Tables 4.2.6.8 and 6.1.1.4'
Fe Fe 0.3463 0.8444 'International Tables Vol C Tables 4.2.6.8 and 6.1.1.4'
N N 0.0061 0.0033 'International Tables Vol C Tables 4.2.6.8 and 6.1.1.4'
S S 0.1246 0.1234 'International Tables Vol C Tables 4.2.6.8 and 6.1.1.4'
O O 0.0106 0.0060 'International Tables Vol C Tables 4.2.6.8 and 6.1.1.4'

loop_
_geom_angle_atom_site_label_1
_geom_angle_atom_site_label_2
_geom_angle_atom_site_label_3
_geom_angle
_geom_angle_site_symmetry_1
_geom_angle_site_symmetry_3
N20 Fe1 N9 87.10(18) . 2_657
N20 Fe1 N9 87.10(18) . .
N9 Fe1 N9 174.2(4) 2_657 .
N20 Fe1 N10 87.17(17) . 2_657
N9 Fe1 N10 88.5(2) 2_657 2_657
N9 Fe1 N10 91.2(2) . 2_657
N20 Fe1 N10 87.17(17) . .
N9 Fe1 N10 91.2(2) 2_657 .
N9 Fe1 N10 88.5(2) . .
N10 Fe1 N10 174.3(3) 2_657 .
N20 Fe1 O1 180.0 . .
N9 Fe1 O1 92.90(18) 2_657 .
N9 Fe1 O1 92.90(18) . .
N10 Fe1 O1 92.83(17) 2_657 .
N10 Fe1 O1 92.83(17) . .
N15 Fe2 N15 175.7(4) . 2_556
N15 Fe2 N19 89.7(3) . .
N15 Fe2 N19 93.4(3) 2_556 .
N15 Fe2 N19 93.4(3) . 2_556
N15 Fe2 N19 89.7(3) 2_556 2_556
N19 Fe2 N19 91.2(4) . 2_556
N15 Fe2 N6 92.2(2) . 3_445
N15 Fe2 N6 84.6(2) 2_556 3_445
N19 Fe2 N6 177.2(3) . 3_445
N19 Fe2 N6 90.8(3) 2_556 3_445
N15 Fe2 N6 84.6(2) . 4_546
N15 Fe2 N6 92.3(2) 2_556 4_546
N19 Fe2 N6 90.8(3) . 4_546
N19 Fe2 N6 177.2(3) 2_556 4_546
N6 Fe2 N6 87.3(4) 3_445 4_546
N21 Fe3 N21 90.3(5) . 2_556
N21 Fe3 N3 92.4(3) . 4_556
N21 Fe3 N3 90.9(2) 2_556 4_556
N21 Fe3 N3 90.9(2) . 3_455
N21 Fe3 N3 92.4(3) 2_556 3_455
N3 Fe3 N3 175.2(4) 4_556 3_455
N21 Fe3 N18 176.9(3) . 2_556
N21 Fe3 N18 91.8(3) 2_556 2_556
N3 Fe3 N18 85.3(2) 4_556 2_556
N3 Fe3 N18 91.2(2) 3_455 2_556
N21 Fe3 N18 91.8(3) . .
N21 Fe3 N18 176.9(3) 2_556 .
N3 Fe3 N18 91.2(2) 4_556 .
N3 Fe3 N18 85.3(2) 3_455 .
N18 Fe3 N18 86.2(4) 2_556 .
C39 N1 N2 102.5(6) . .
C38 N2 N1 110.9(6) . .
C38 N2 C29 128.5(6) . .
N1 N2 C29 120.6(6) . .
C38 N3 C39 102.8(6) . .
C38 N3 Fe3 127.7(5) . 3_545
C39 N3 Fe3 128.9(5) . 3_545
C36 N4 N5 103.1(7) . .
C37 N5 N4 109.8(6) . .
C37 N5 C31 130.4(7) . .
N4 N5 C31 119.8(6) . .
C37 N6 C36 102.3(6) . .
C37 N6 Fe2 124.6(6) . 3
C36 N6 Fe2 131.2(5) . 3
N8 N7 C34 109.5(5) . .
N8 N7 C33 122.2(6) . .
C34 N7 C33 128.2(6) . .
C35 N8 N7 104.4(6) . .
C34 N9 C35 104.3(6) . .
C34 N9 Fe1 132.1(5) . .
C35 N9 Fe1 122.4(5) . .
C13 N10 C14 103.4(6) . .
C13 N10 Fe1 131.6(5) . .
C14 N10 Fe1 123.9(5) . .
C14 N11 N12 100.4(6) . .
C13 N12 N11 111.1(5) . .
C13 N12 C8 127.6(6) . .
N11 N12 C8 121.3(6) . .
C17 N13 N14 109.1(6) . .
C17 N13 C10 129.3(6) . .
N14 N13 C10 121.6(6) . .
C18 N14 N13 104.1(6) . .
C17 N15 C18 103.8(6) . .
C17 N15 Fe2 127.9(5) . .
C18 N15 Fe2 127.7(5) . .
C16 N16 N17 101.1(7) . .
C15 N17 N16 111.2(6) . .
C15 N17 C12 129.5(7) . .
N16 N17 C12 119.3(7) . .
C15 N18 C16 102.0(6) . .
C15 N18 Fe3 124.7(6) . .
C16 N18 Fe3 131.1(5) . .
C19 N19 Fe2 149.8(7) . .
C21 N20 Fe1 180.0 . .
C20 N21 Fe3 148.0(7) . .
C6 C1 C2 117.6(6) . .
C6 C1 C10 121.8(6) . .
C2 C1 C10 120.5(6) . .
C3 C2 C1 121.5(6) . .
C3 C2 C11 120.4(7) . .
C1 C2 C11 118.0(7) . .
C2 C3 C4 121.1(6) . .
C2 C3 C12 122.4(6) . .
C4 C3 C12 116.5(7) . .
C5 C4 C3 116.6(7) . .
C5 C4 C9 122.3(6) . .
C3 C4 C9 121.1(6) . .
C4 C5 C6 123.2(6) . .
C4 C5 C8 117.8(6) . .
C6 C5 C8 119.0(6) . .
C1 C6 C5 119.7(6) . .
C1 C6 C7 117.7(7) . .
C5 C6 C7 122.6(7) . .
C6 C7 H7A 110.4 . .
C6 C7 H7B 108.6 . .
H7A C7 H7B 109.5 . .
C6 C7 H7C 109.4 . .
H7A C7 H7C 109.5 . .
H7B C7 H7C 109.5 . .
N12 C8 C5 112.8(5) . .
N12 C8 H8A 109.6 . .
C5 C8 H8A 108.6 . .
N12 C8 H8B 108.7 . .
C5 C8 H8B 109.2 . .
H8A C8 H8B 107.8 . .
C4 C9 H9A 110.0 . .
C4 C9 H9B 109.3 . .
H9A C9 H9B 109.5 . .
C4 C9 H9C 109.1 . .
H9A C9 H9C 109.5 . .
H9B C9 H9C 109.5 . .
N13 C10 C1 114.2(5) . .
N13 C10 H10A 108.6 . .
C1 C10 H10A 109.2 . .
N13 C10 H10B 108.1 . .
C1 C10 H10B 108.7 . .
H10A C10 H10B 107.8 . .
C2 C11 H11A 109.2 . .
C2 C11 H11B 110.2 . .
H11A C11 H11B 109.5 . .
C2 C11 H11C 109.1 . .
H11A C11 H11C 109.5 . .
H11B C11 H11C 109.5 . .
N17 C12 C3 111.0(6) . .
N17 C12 H12A 109.5 . .
C3 C12 H12A 110.1 . .
N17 C12 H12B 109.4 . .
C3 C12 H12B 108.9 . .
H12A C12 H12B 108.0 . .
N10 C13 N12 108.6(6) . .
N10 C13 H13 125.7 . .
N12 C13 H13 125.7 . .
N11 C14 N10 116.5(7) . .
N11 C14 H14 121.8 . .
N10 C14 H14 121.8 . .
N18 C15 N17 110.1(7) . .
N18 C15 H15 124.9 . .
N17 C15 H15 124.9 . .
N16 C16 N18 115.5(8) . .
N16 C16 H16 122.2 . .
N18 C16 H16 122.2 . .
N13 C17 N15 109.9(7) . .
N13 C17 H17 125.0 . .
N15 C17 H17 125.0 . .
N14 C18 N15 112.9(7) . .
N14 C18 H18 123.5 . .
N15 C18 H18 123.5 . .
N19 C19 S3 177.3(9) . .
N21 C20 S1 177.1(8) . .
N20 C21 S2 180.0 . .
C23 C22 C27 124.3(6) . .
C23 C22 C33 116.7(7) . .
C27 C22 C33 119.0(6) . .
C22 C23 C24 115.8(6) . .
C22 C23 C32 123.1(6) . .
C24 C23 C32 121.1(7) . .
C25 C24 C23 121.5(7) . .
C25 C24 C31 122.0(6) . .
C23 C24 C31 116.4(7) . .
C24 C25 C26 121.3(6) . .
C24 C25 C30 121.5(7) . .
C26 C25 C30 117.1(7) . .
C27 C26 C25 118.0(7) . .
C27 C26 C29 120.8(7) . .
C25 C26 C29 121.2(6) . .
C26 C27 C22 118.9(7) . .
C26 C27 C28 118.3(7) . .
C22 C27 C28 122.8(7) . .
C27 C28 H28A 108.5 . .
C27 C28 H28B 109.9 . .
H28A C28 H28B 109.5 . .
C27 C28 H28C 110.0 . .
H28A C28 H28C 109.5 . .
H28B C28 H28C 109.5 . .
N2 C29 C26 113.8(5) . .
N2 C29 H29A 109.0 . .
C26 C29 H29A 109.5 . .
N2 C29 H29B 108.4 . .
C26 C29 H29B 108.4 . .
H29A C29 H29B 107.6 . .
C25 C30 H30A 108.6 . .
C25 C30 H30B 110.2 . .
H30A C30 H30B 109.5 . .
C25 C30 H30C 109.7 . .
H30A C30 H30C 109.5 . .
H30B C30 H30C 109.5 . .
N5 C31 C24 110.1(5) . .
N5 C31 H31A 110.1 . .
C24 C31 H31A 110.5 . .
N5 C31 H31B 109.1 . .
C24 C31 H31B 108.8 . .
H31A C31 H31B 108.2 . .
C23 C32 H32A 109.5 . .
C23 C32 H32B 109.3 . .
H32A C32 H32B 109.5 . .
C23 C32 H32C 109.7 . .
H32A C32 H32C 109.5 . .
H32B C32 H32C 109.5 . .
N7 C33 C22 112.5(5) . .
N7 C33 H33A 109.3 . .
C22 C33 H33A 108.6 . .
N7 C33 H33B 109.0 . .
C22 C33 H33B 109.5 . .
H33A C33 H33B 107.8 . .
N9 C34 N7 109.0(7) . .
N9 C34 H34 125.5 . .
N7 C34 H34 125.5 . .
N8 C35 N9 112.8(6) . .
N8 C35 H35 123.6 . .
N9 C35 H35 123.6 . .
N4 C36 N6 114.5(7) . .
N4 C36 H36 122.8 . .
N6 C36 H36 122.8 . .
N6 C37 N5 110.2(7) . .
N6 C37 H37 124.9 . .
N5 C37 H37 124.9 . .
N3 C38 N2 109.1(6) . .
N3 C38 H38 125.4 . .
N2 C38 H38 125.4 . .
N1 C39 N3 114.6(7) . .
N1 C39 H39 122.7 . .
N3 C39 H39 122.7 . .
Fe1 O1 H1A 109.5 . .

loop_
_geom_bond_atom_site_label_1
_geom_bond_atom_site_label_2
_geom_bond_distance
_geom_bond_site_symmetry_2
Fe1 N20 2.190(12) .
Fe1 N9 2.176(5) 2_657
Fe1 N9 2.176(5) .
Fe1 N10 2.174(5) 2_657
Fe1 N10 2.174(5) .
Fe1 O1 2.290(14) .
Fe2 N15 2.168(6) .
Fe2 N15 2.168(6) 2_556
Fe2 N19 2.164(8) .
Fe2 N19 2.164(8) 2_556
Fe2 N6 2.262(7) 3_445
Fe2 N6 2.262(7) 4_546
Fe3 N21 2.155(8) .
Fe3 N21 2.155(8) 2_556
Fe3 N3 2.217(6) 4_556
Fe3 N3 2.217(6) 3_455
Fe3 N18 2.220(6) 2_556
Fe3 N18 2.220(6) .
S1 C20 1.666(10) .
S2 C21 1.658(14) .
S3 C19 1.678(10) .
N1 C39 1.306(10) .
N1 N2 1.349(9) .
N2 C38 1.329(9) .
N2 C29 1.469(8) .
N3 C38 1.331(9) .
N3 C39 1.363(10) .
N3 Fe3 2.217(6) 3_545
N4 C36 1.305(10) .
N4 N5 1.363(9) .
N5 C37 1.342(10) .
N5 C31 1.475(9) .
N6 C37 1.328(10) .
N6 C36 1.386(11) .
N6 Fe2 2.261(7) 3
N7 N8 1.358(8) .
N7 C34 1.319(9) .
N7 C33 1.470(8) .
N8 C35 1.291(9) .
N9 C34 1.326(9) .
N9 C35 1.355(9) .
N10 C13 1.303(9) .
N10 C14 1.354(9) .
N11 C14 1.281(9) .
N11 N12 1.376(8) .
N12 C13 1.330(9) .
N12 C8 1.432(8) .
N13 C17 1.298(9) .
N13 N14 1.377(8) .
N13 C10 1.437(9) .
N14 C18 1.265(10) .
N15 C17 1.311(10) .
N15 C18 1.371(10) .
N16 C16 1.280(10) .
N16 N17 1.379(9) .
N17 C15 1.321(10) .
N17 C12 1.444(9) .
N18 C15 1.303(10) .
N18 C16 1.401(11) .
N19 C19 1.140(11) .
N20 C21 1.181(15) .
N21 C20 1.139(11) .
C1 C6 1.427(10) .
C1 C2 1.421(10) .
C1 C10 1.532(10) .
C2 C3 1.402(10) .
C2 C11 1.539(9) .
C3 C4 1.436(9) .
C3 C12 1.554(10) .
C4 C5 1.399(10) .
C4 C9 1.526(10) .
C5 C6 1.413(11) .
C5 C8 1.520(9) .
C6 C7 1.524(10) .
C7 H7A 0.9601 .
C7 H7B 0.9599 .
C7 H7C 0.9602 .
C8 H8A 0.9700 .
C8 H8B 0.9698 .
C9 H9A 0.9599 .
C9 H9B 0.9601 .
C9 H9C 0.9599 .
C10 H10A 0.9702 .
C10 H10B 0.9700 .
C11 H11A 0.9600 .
C11 H11B 0.9599 .
C11 H11C 0.9600 .
C12 H12A 0.9703 .
C12 H12B 0.9698 .
C13 H13 0.9300 .
C14 H14 0.9300 .
C15 H15 0.9300 .
C16 H16 0.9300 .
C17 H17 0.9300 .
C18 H18 0.9300 .
C22 C23 1.390(10) .
C22 C27 1.419(10) .
C22 C33 1.493(9) .
C23 C24 1.391(9) .
C23 C32 1.524(10) .
C24 C25 1.399(11) .
C24 C31 1.529(10) .
C25 C26 1.421(10) .
C25 C30 1.497(9) .
C26 C27 1.377(10) .
C26 C29 1.530(10) .
C27 C28 1.496(11) .
C28 H28A 0.9600 .
C28 H28B 0.9599 .
C28 H28C 0.9600 .
C29 H29A 0.9700 .
C29 H29B 0.9701 .
C30 H30A 0.9600 .
C30 H30B 0.9600 .
C30 H30C 0.9600 .
C31 H31A 0.9702 .
C31 H31B 0.9699 .
C32 H32A 0.9601 .
C32 H32B 0.9602 .
C32 H32C 0.9598 .
C33 H33A 0.9703 .
C33 H33B 0.9701 .
C34 H34 0.9300 .
C35 H35 0.9300 .
C36 H36 0.9300 .
C37 H37 0.9300 .
C38 H38 0.9300 .
C39 H39 0.9300 .
O1 H1A 0.8200 .

loop_
_geom_torsion_atom_site_label_1
_geom_torsion_atom_site_label_2
_geom_torsion_atom_site_label_3
_geom_torsion_atom_site_label_4
_geom_torsion
_geom_torsion_site_symmetry_1
C39 N1 N2 C38 -0.1(10) .
C39 N1 N2 C29 178.1(7) .
C36 N4 N5 C37 1.7(9) .
C36 N4 N5 C31 -177.8(6) .
C34 N7 N8 C35 -0.2(8) .
C33 N7 N8 C35 176.0(7) .
C14 N11 N12 C13 -0.8(8) .
C14 N11 N12 C8 176.8(7) .
C17 N13 N14 C18 -2.8(10) .
C10 N13 N14 C18 178.1(8) .
C16 N16 N17 C15 0.3(9) .
C16 N16 N17 C12 -177.3(7) .
C6 C1 C2 C3 -2.1(9) .
C10 C1 C2 C3 176.5(6) .
C6 C1 C2 C11 176.8(6) .
C10 C1 C2 C11 -4.7(9) .
C1 C2 C3 C4 -2.6(10) .
C11 C2 C3 C4 178.6(6) .
C1 C2 C3 C12 173.9(6) .
C11 C2 C3 C12 -5.0(10) .
C2 C3 C4 C5 4.4(9) .
C12 C3 C4 C5 -172.3(6) .
C2 C3 C4 C9 -175.2(7) .
C12 C3 C4 C9 8.1(9) .
C3 C4 C5 C6 -1.6(9) .
C9 C4 C5 C6 178.0(7) .
C3 C4 C5 C8 177.8(5) .
C9 C4 C5 C8 -2.6(10) .
C2 C1 C6 C5 4.8(9) .
C10 C1 C6 C5 -173.7(6) .
C2 C1 C6 C7 -175.1(7) .
C10 C1 C6 C7 6.3(10) .
C4 C5 C6 C1 -3.1(10) .
C8 C5 C6 C1 177.5(6) .
C4 C5 C6 C7 176.9(7) .
C8 C5 C6 C7 -2.5(10) .
C13 N12 C8 C5 -121.4(7) .
N11 N12 C8 C5 61.4(9) .
C4 C5 C8 N12 -86.6(8) .
C6 C5 C8 N12 92.8(8) .
C17 N13 C10 C1 20.5(11) .
N14 N13 C10 C1 -160.6(7) .
C6 C1 C10 N13 -112.2(7) .
C2 C1 C10 N13 69.4(8) .
C15 N17 C12 C3 -106.6(9) .
N16 N17 C12 C3 70.5(9) .
C2 C3 C12 N17 -89.9(8) .
C4 C3 C12 N17 86.7(8) .
C14 N10 C13 N12 -1.2(8) .
Fe1 N10 C13 N12 166.9(5) .
N11 N12 C13 N10 1.3(8) .
C8 N12 C13 N10 -176.1(6) .
N12 N11 C14 N10 -0.1(9) .
C13 N10 C14 N11 0.8(10) .
Fe1 N10 C14 N11 -168.5(6) .
C16 N18 C15 N17 0.2(8) .
Fe3 N18 C15 N17 164.9(5) .
N16 N17 C15 N18 -0.3(9) .
C12 N17 C15 N18 177.0(7) .
N17 N16 C16 N18 -0.2(9) .
C15 N18 C16 N16 0.1(9) .
Fe3 N18 C16 N16 -163.3(6) .
N14 N13 C17 N15 4.0(10) .
C10 N13 C17 N15 -177.0(7) .
C18 N15 C17 N13 -3.4(10) .
Fe2 N15 C17 N13 -174.4(5) .
N13 N14 C18 N15 0.6(11) .
C17 N15 C18 N14 1.7(11) .
Fe2 N15 C18 N14 172.7(6) .
C27 C22 C23 C24 -1.2(9) .
C33 C22 C23 C24 177.1(5) .
C27 C22 C23 C32 177.9(6) .
C33 C22 C23 C32 -3.8(9) .
C22 C23 C24 C25 4.7(9) .
C32 C23 C24 C25 -174.3(7) .
C22 C23 C24 C31 -172.2(6) .
C32 C23 C24 C31 8.7(9) .
C23 C24 C25 C26 -4.1(10) .
C31 C24 C25 C26 172.7(6) .
C23 C24 C25 C30 178.7(6) .
C31 C24 C25 C30 -4.5(10) .
C24 C25 C26 C27 -0.5(9) .
C30 C25 C26 C27 176.8(6) .
C24 C25 C26 C29 176.6(6) .
C30 C25 C26 C29 -6.1(9) .
C25 C26 C27 C22 3.9(9) .
C29 C26 C27 C22 -173.1(6) .
C25 C26 C27 C28 -176.1(7) .
C29 C26 C27 C28 6.8(10) .
C23 C22 C27 C26 -3.2(10) .
C33 C22 C27 C26 178.5(6) .
C23 C22 C27 C28 176.8(7) .
C33 C22 C27 C28 -1.5(10) .
C38 N2 C29 C26 17.6(11) .
N1 N2 C29 C26 -160.2(7) .
C27 C26 C29 N2 -111.4(7) .
C25 C26 C29 N2 71.6(8) .
C37 N5 C31 C24 -107.8(9) .
N4 N5 C31 C24 71.5(8) .
C25 C24 C31 N5 -91.2(8) .
C23 C24 C31 N5 85.7(8) .
N8 N7 C33 C22 63.5(9) .
C34 N7 C33 C22 -121.0(8) .
C23 C22 C33 N7 -86.5(8) .
C27 C22 C33 N7 91.9(8) .
C35 N9 C34 N7 -0.1(8) .
Fe1 N9 C34 N7 167.2(5) .
N8 N7 C34 N9 0.2(8) .
C33 N7 C34 N9 -175.8(6) .
N7 N8 C35 N9 0.1(9) .
C34 N9 C35 N8 0.0(9) .
Fe1 N9 C35 N8 -168.9(5) .
N5 N4 C36 N6 -1.6(9) .
C37 N6 C36 N4 0.9(9) .
Fe2 N6 C36 N4 -163.5(6) 3
C36 N6 C37 N5 0.3(8) .
Fe2 N6 C37 N5 166.0(5) 3
N4 N5 C37 N6 -1.2(9) .
C31 N5 C37 N6 178.1(6) .
C39 N3 C38 N2 -0.9(9) .
Fe3 N3 C38 N2 -173.4(5) 3_545
N1 N2 C38 N3 0.7(10) .
C29 N2 C38 N3 -177.4(7) .
N2 N1 C39 N3 -0.5(11) .
C38 N3 C39 N1 0.9(11) .
Fe3 N3 C39 N1 173.3(6) 3_545
